data_4503241
loop_
_publ_author_name
'Triguero, Sonia'
'Llusar, Rosa'
'Polo, Victor'
'Fourmigu\'e, Marc'

_publ_section_title
;
 Halogen Bonding Interactions ofsym-Triiodotrifluorobenzene with Halide
 Anions: A Combined Structural and Theoretical Study
;
_journal_issue 7
_journal_name_full 'Crystal Growth &amp; Design'
_journal_page_first 2241
_journal_paper_doi 10.1021/cg7008489
_journal_volume 8
_journal_year 2008
_chemical_formula_moiety 'C6 F3 I3, C16 H36 Cl N'
_chemical_formula_sum 'C22 H36 Cl F3 I3 N'
_chemical_formula_weight 787.67
_chemical_name_systematic
;
1,3,5-trifluoro-2,4,6-triiodobenzene, tetrabutylammonium chloride'
;
_space_group_IT_number 14
_symmetry_cell_setting monoclinic
_symmetry_space_group_name_Hall '-P 2yn'
_symmetry_space_group_name_H-M 'P 1 21/n 1'
_atom_sites_solution_hydrogens geom
_atom_sites_solution_primary direct
_atom_sites_solution_secondary difmap
_audit_creation_method SHELXL-97
_cell_angle_alpha 90.00
_cell_angle_beta 93.8338(10)
_cell_angle_gamma 90.00
_cell_formula_units_Z 4
_cell_length_a 11.6713(5)
_cell_length_b 12.0414(6)
_cell_length_c 20.2722(9)
_cell_measurement_reflns_used 34807
_cell_measurement_temperature 100(2)
_cell_measurement_theta_max 27.485
_cell_measurement_theta_min 2.546
_cell_volume 2842.7(2)
_computing_cell_refinement 'Dirax/lsq (Duisenberg & Schreurs, 1989-2000)'
_computing_data_collection 'Collect (Nonius BV, 1997-2000)'
_computing_data_reduction 'EvalCCD (Duisenberg & Schreurs 1990-2000)'
_computing_publication_material 'WINGX (Farrugia, L. J. (1999) J. Appl. Cryst., 32, 837-838'
_computing_structure_refinement 'SHELXL-97 (Sheldrick, 1997)'
_computing_structure_solution 'SHELXS-97 (Sheldrick, 1997)'
_diffrn_ambient_temperature 100(2)
_diffrn_detector_area_resol_mean 9
_diffrn_measured_fraction_theta_full 0.997
_diffrn_measured_fraction_theta_max 0.997
_diffrn_measurement_device '95mm CCD camera on \k-goniostat'
_diffrn_measurement_device_type KappaCCD
_diffrn_measurement_method CCD
_diffrn_radiation_monochromator graphite
_diffrn_radiation_source 'fine-focus sealed tube'
_diffrn_radiation_type MoK\a
_diffrn_radiation_wavelength 0.71073
_diffrn_reflns_av_R_equivalents 0.0743
_diffrn_reflns_av_sigmaI/netI 0.0470
_diffrn_reflns_limit_h_max 14
_diffrn_reflns_limit_h_min -15
_diffrn_reflns_limit_k_max 15
_diffrn_reflns_limit_k_min -15
_diffrn_reflns_limit_l_max 26
_diffrn_reflns_limit_l_min -26
_diffrn_reflns_number 41727
_diffrn_reflns_theta_full 27.53
_diffrn_reflns_theta_max 27.53
_diffrn_reflns_theta_min 3.53
_exptl_absorpt_coefficient_mu 3.422
_exptl_absorpt_correction_T_max 1.0
_exptl_absorpt_correction_T_min 0.724226
_exptl_absorpt_correction_type multi-scan
_exptl_absorpt_process_details
;
SADABS - Bruker Nonius area detector scaling 
and absorption correction - V2.06
;
_exptl_crystal_colour colorless
_exptl_crystal_density_diffrn 1.840
_exptl_crystal_density_method 'not measured'
_exptl_crystal_description parallelepiped
_exptl_crystal_F_000 1512
_exptl_crystal_size_max 0.26
_exptl_crystal_size_mid 0.21
_exptl_crystal_size_min 0.12
_refine_diff_density_max 1.139
_refine_diff_density_min -1.435
_refine_diff_density_rms 0.166
_refine_ls_extinction_method none
_refine_ls_goodness_of_fit_ref 1.057
_refine_ls_hydrogen_treatment constr
_refine_ls_matrix_type full
_refine_ls_number_parameters 271
_refine_ls_number_reflns 6524
_refine_ls_number_restraints 0
_refine_ls_restrained_S_all 1.057
_refine_ls_R_factor_all 0.0444
_refine_ls_R_factor_gt 0.0308
_refine_ls_shift/su_max 0.001
_refine_ls_shift/su_mean 0.000
_refine_ls_structure_factor_coef Fsqd
_refine_ls_weighting_details 'calc w=1/[\s^2^(Fo^2^)+(0.0357P)^2^+0.0644P] where P=(Fo^2^+2Fc^2^)/3'
_refine_ls_weighting_scheme calc
_refine_ls_wR_factor_gt 0.0668
_refine_ls_wR_factor_ref 0.0719
_reflns_number_gt 5411
_reflns_number_total 6524
_reflns_threshold_expression >2sigma(I)
_cod_data_source_file cg7008489-file004.cif
_cod_data_source_block tbacl
_cod_original_sg_symbol_H-M P2(1)/n
_cod_database_code 4503241

loop_
_symmetry_equiv_pos_as_xyz
'x, y, z'
'-x+1/2, y+1/2, -z+1/2'
'-x, -y, -z'
'x-1/2, -y-1/2, z-1/2'

loop_
_atom_site_label
_atom_site_type_symbol
_atom_site_fract_x
_atom_site_fract_y
_atom_site_fract_z
_atom_site_U_iso_or_equiv
_atom_site_adp_type
_atom_site_occupancy
_atom_site_symmetry_multiplicity
_atom_site_calc_flag
_atom_site_refinement_flags
I1 I 0.201866(18) 0.238679(17) 0.047581(10) 0.01450(7) Uani 1 1 d .
I2 I 0.014456(18) -0.078036(18) -0.160569(10) 0.01538(7) Uani 1 1 d .
I3 I 0.445951(18) 0.179732(18) -0.209468(10) 0.01563(7) Uani 1 1 d .
Cl Cl -0.15012(7) -0.28532(6) -0.19775(4) 0.01341(16) Uani 1 1 d .
F1 F 0.38494(17) 0.26653(16) -0.06558(9) 0.0205(4) Uani 1 1 d .
F2 F 0.03832(17) 0.08218(16) -0.03651(9) 0.0197(4) Uani 1 1 d .
F3 F 0.23122(17) 0.02199(17) -0.22881(9) 0.0213(4) Uani 1 1 d .
C1 C 0.2116(3) 0.1758(3) -0.04869(15) 0.0131(6) Uani 1 1 d .
C2 C 0.1285(3) 0.1022(3) -0.07305(15) 0.0140(6) Uani 1 1 d .
C3 C 0.1322(3) 0.0477(3) -0.13294(15) 0.0134(6) Uani 1 1 d .
C4 C 0.2241(3) 0.0729(3) -0.17018(15) 0.0140(7) Uani 1 1 d .
C5 C 0.3096(3) 0.1468(3) -0.14955(15) 0.0148(7) Uani 1 1 d .
C6 C 0.3012(3) 0.1966(3) -0.08821(15) 0.0145(7) Uani 1 1 d .
N N 0.8660(2) 0.3611(2) -0.15227(12) 0.0134(5) Uani 1 1 d .
C7 C 0.9732(3) 0.3768(3) -0.10663(15) 0.0153(7) Uani 1 1 d .
H7A H 1.0288 0.3205 -0.1167 0.018 Uiso 1 1 calc R
H7B H 0.9534 0.3652 -0.0614 0.018 Uiso 1 1 calc R
C8 C 1.0291(3) 0.4905(3) -0.11134(17) 0.0196(7) Uani 1 1 d .
H8A H 1.0430 0.5057 -0.1571 0.024 Uiso 1 1 calc R
H8B H 0.9772 0.5468 -0.0967 0.024 Uiso 1 1 calc R
C9 C 1.1420(3) 0.4968(3) -0.06950(17) 0.0219(8) Uani 1 1 d .
H9A H 1.1280 0.4830 -0.0236 0.026 Uiso 1 1 calc R
H9B H 1.1936 0.4397 -0.0836 0.026 Uiso 1 1 calc R
C10 C 1.1984(4) 0.6098(3) -0.07539(19) 0.0310(9) Uani 1 1 d .
H10A H 1.2671 0.6127 -0.0466 0.046 Uiso 1 1 calc R
H10B H 1.1464 0.6667 -0.0631 0.046 Uiso 1 1 calc R
H10C H 1.2175 0.6213 -0.1202 0.046 Uiso 1 1 calc R
C11 C 0.7770(3) 0.4454(3) -0.13351(16) 0.0141(6) Uani 1 1 d .
H11A H 0.7655 0.4370 -0.0868 0.017 Uiso 1 1 calc R
H11B H 0.8077 0.5193 -0.1398 0.017 Uiso 1 1 calc R
C12 C 0.6615(3) 0.4373(3) -0.17177(17) 0.0194(7) Uani 1 1 d .
H12A H 0.6276 0.3653 -0.1640 0.023 Uiso 1 1 calc R
H12B H 0.6717 0.4438 -0.2187 0.023 Uiso 1 1 calc R
C13 C 0.5808(3) 0.5290(3) -0.15059(17) 0.0201(7) Uani 1 1 d .
H13A H 0.6180 0.6003 -0.1556 0.024 Uiso 1 1 calc R
H13B H 0.5117 0.5282 -0.1800 0.024 Uiso 1 1 calc R
C14 C 0.5471(3) 0.5180(3) -0.07966(18) 0.0285(9) Uani 1 1 d .
H14A H 0.4923 0.5747 -0.0708 0.043 Uiso 1 1 calc R
H14B H 0.6140 0.5262 -0.0499 0.043 Uiso 1 1 calc R
H14C H 0.5135 0.4463 -0.0736 0.043 Uiso 1 1 calc R
C15 C 0.8231(3) 0.2417(3) -0.14609(16) 0.0162(7) Uani 1 1 d .
H15A H 0.7664 0.2275 -0.1823 0.019 Uiso 1 1 calc R
H15B H 0.8871 0.1918 -0.1514 0.019 Uiso 1 1 calc R
C16 C 0.7700(3) 0.2128(3) -0.08158(17) 0.0188(7) Uani 1 1 d .
H16A H 0.8266 0.2223 -0.0447 0.023 Uiso 1 1 calc R
H16B H 0.7060 0.2620 -0.0750 0.023 Uiso 1 1 calc R
C17 C 0.7286(3) 0.0927(3) -0.08434(18) 0.0215(8) Uani 1 1 d .
H17A H 0.7945 0.0435 -0.0823 0.026 Uiso 1 1 calc R
H17B H 0.6849 0.0799 -0.1260 0.026 Uiso 1 1 calc R
C18 C 0.6536(3) 0.0657(3) -0.0273(2) 0.0309(9) Uani 1 1 d .
H18A H 0.6250 -0.0088 -0.0322 0.046 Uiso 1 1 calc R
H18B H 0.5903 0.1166 -0.0279 0.046 Uiso 1 1 calc R
H18C H 0.6985 0.0723 0.0139 0.046 Uiso 1 1 calc R
C19 C 0.8919(3) 0.3814(3) -0.22414(15) 0.0150(7) Uani 1 1 d .
H19A H 0.8253 0.3595 -0.2523 0.018 Uiso 1 1 calc R
H19B H 0.9030 0.4605 -0.2302 0.018 Uiso 1 1 calc R
C20 C 0.9958(3) 0.3212(3) -0.24716(16) 0.0205(7) Uani 1 1 d .
H20A H 0.9891 0.2423 -0.2384 0.025 Uiso 1 1 calc R
H20B H 1.0647 0.3484 -0.2230 0.025 Uiso 1 1 calc R
C21 C 1.0048(3) 0.3398(3) -0.32104(17) 0.0247(8) Uani 1 1 d .
H21A H 0.9375 0.3091 -0.3451 0.030 Uiso 1 1 calc R
H21B H 1.0065 0.4189 -0.3299 0.030 Uiso 1 1 calc R
C22 C 1.1122(4) 0.2859(3) -0.3454(2) 0.0343(10) Uani 1 1 d .
H22A H 1.1159 0.3002 -0.3918 0.051 Uiso 1 1 calc R
H22B H 1.1094 0.2072 -0.3381 0.051 Uiso 1 1 calc R
H22C H 1.1790 0.3162 -0.3217 0.051 Uiso 1 1 calc R

loop_
_atom_site_aniso_label
_atom_site_aniso_U_11
_atom_site_aniso_U_22
_atom_site_aniso_U_33
_atom_site_aniso_U_23
_atom_site_aniso_U_13
_atom_site_aniso_U_12
I1 0.01925(12) 0.01188(11) 0.01258(11) -0.00151(8) 0.00256(8) -0.00169(8)
I2 0.01479(12) 0.01653(12) 0.01503(11) -0.00296(8) 0.00255(8) -0.00534(8)
I3 0.01578(12) 0.01527(12) 0.01652(11) 0.00008(8) 0.00610(8) -0.00405(8)
Cl 0.0145(4) 0.0135(4) 0.0126(3) 0.0003(3) 0.0030(3) -0.0008(3)
F1 0.0177(10) 0.0210(11) 0.0234(10) -0.0066(8) 0.0049(8) -0.0113(8)
F2 0.0187(10) 0.0238(11) 0.0177(9) -0.0042(8) 0.0091(8) -0.0072(8)
F3 0.0241(11) 0.0248(11) 0.0158(9) -0.0060(8) 0.0071(8) -0.0087(9)
C1 0.0173(16) 0.0100(16) 0.0119(15) -0.0009(12) 0.0006(12) -0.0005(13)
C2 0.0141(16) 0.0141(16) 0.0146(15) 0.0051(13) 0.0066(12) -0.0007(13)
C3 0.0137(16) 0.0099(16) 0.0163(16) -0.0006(12) -0.0010(12) -0.0033(12)
C4 0.0164(17) 0.0145(17) 0.0114(15) -0.0014(12) 0.0025(12) -0.0015(13)
C5 0.0136(16) 0.0151(16) 0.0161(16) 0.0037(13) 0.0043(12) -0.0002(13)
C6 0.0171(17) 0.0102(15) 0.0165(16) 0.0003(12) 0.0030(13) -0.0053(13)
N 0.0152(14) 0.0110(14) 0.0136(13) -0.0006(10) -0.0011(10) 0.0007(11)
C7 0.0139(16) 0.0169(17) 0.0147(15) 0.0003(13) -0.0033(12) 0.0024(13)
C8 0.0168(17) 0.0189(18) 0.0224(17) 0.0023(14) -0.0047(13) -0.0013(14)
C9 0.0187(18) 0.0223(19) 0.0241(18) 0.0035(15) -0.0028(14) -0.0024(15)
C10 0.031(2) 0.034(2) 0.027(2) 0.0048(17) -0.0058(16) -0.0148(18)
C11 0.0149(16) 0.0088(15) 0.0188(16) -0.0025(12) 0.0019(13) 0.0019(13)
C12 0.0167(17) 0.0190(18) 0.0218(18) -0.0067(14) -0.0043(13) 0.0051(14)
C13 0.0139(17) 0.0187(18) 0.0280(19) -0.0060(15) 0.0031(14) 0.0021(14)
C14 0.022(2) 0.033(2) 0.032(2) 0.0018(17) 0.0128(16) -0.0006(17)
C15 0.0209(18) 0.0090(16) 0.0185(17) -0.0004(12) -0.0002(13) -0.0009(13)
C16 0.0221(19) 0.0131(17) 0.0215(17) 0.0004(14) 0.0038(14) -0.0014(14)
C17 0.0222(19) 0.0152(18) 0.0277(19) 0.0027(14) 0.0052(15) -0.0007(15)
C18 0.030(2) 0.023(2) 0.042(2) 0.0103(17) 0.0164(18) 0.0033(16)
C19 0.0180(17) 0.0154(17) 0.0115(15) -0.0011(13) -0.0007(12) 0.0009(13)
C20 0.0191(18) 0.0199(19) 0.0230(18) -0.0018(14) 0.0059(14) 0.0016(15)
C21 0.032(2) 0.0208(19) 0.0222(18) -0.0034(15) 0.0081(15) -0.0015(16)
C22 0.041(3) 0.027(2) 0.037(2) -0.0046(18) 0.0237(19) -0.0030(19)

loop_
_atom_type_symbol
_atom_type_description
_atom_type_scat_dispersion_real
_atom_type_scat_dispersion_imag
_atom_type_scat_source
C C 0.0033 0.0016 'International Tables Vol C Tables 4.2.6.8 and 6.1.1.4'
H H 0.0000 0.0000 'International Tables Vol C Tables 4.2.6.8 and 6.1.1.4'
Cl Cl 0.1484 0.1585 'International Tables Vol C Tables 4.2.6.8 and 6.1.1.4'
F F 0.0171 0.0103 'International Tables Vol C Tables 4.2.6.8 and 6.1.1.4'
I I -0.4742 1.8119 'International Tables Vol C Tables 4.2.6.8 and 6.1.1.4'
N N 0.0061 0.0033 'International Tables Vol C Tables 4.2.6.8 and 6.1.1.4'

loop_
_geom_angle_atom_site_label_1
_geom_angle_atom_site_label_2
_geom_angle_atom_site_label_3
_geom_angle
C2 C1 C6 116.7(3)
C2 C1 I1 118.9(2)
C6 C1 I1 124.2(2)
F2 C2 C1 118.3(3)
F2 C2 C3 117.9(3)
C1 C2 C3 123.8(3)
C2 C3 C4 116.5(3)
C2 C3 I2 121.2(2)
C4 C3 I2 122.0(2)
F3 C4 C5 118.4(3)
F3 C4 C3 118.5(3)
C5 C4 C3 123.1(3)
C4 C5 C6 117.1(3)
C4 C5 I3 120.4(2)
C6 C5 I3 122.5(2)
F1 C6 C1 118.4(3)
F1 C6 C5 118.8(3)
C1 C6 C5 122.8(3)
C7 N C11 108.2(2)
C7 N C19 110.7(2)
C11 N C19 108.3(2)
C7 N C15 109.2(2)
C11 N C15 112.0(2)
C19 N C15 108.4(2)
N C7 C8 114.5(3)
C9 C8 C7 111.7(3)
C10 C9 C8 111.4(3)
C12 C11 N 115.4(3)
C11 C12 C13 110.7(3)
C14 C13 C12 113.9(3)
C16 C15 N 116.0(3)
C17 C16 C15 109.3(3)
C16 C17 C18 111.7(3)
C20 C19 N 115.6(3)
C19 C20 C21 110.0(3)
C22 C21 C20 111.6(3)

loop_
_geom_bond_atom_site_label_1
_geom_bond_atom_site_label_2
_geom_bond_distance
I1 C1 2.104(3)
I2 C3 2.096(3)
I3 C5 2.103(3)
F1 C6 1.347(4)
F2 C2 1.348(4)
F3 C4 1.345(3)
C1 C2 1.380(5)
C1 C6 1.383(4)
C2 C3 1.384(4)
C3 C4 1.386(4)
C4 C5 1.381(4)
C5 C6 1.390(4)
N C7 1.517(4)
N C11 1.519(4)
N C19 1.528(4)
N C15 1.530(4)
C7 C8 1.522(5)
C8 C9 1.521(5)
C9 C10 1.519(5)
C11 C12 1.513(4)
C12 C13 1.531(5)
C13 C14 1.522(5)
C15 C16 1.524(5)
C16 C17 1.524(5)
C17 C18 1.531(5)
C19 C20 1.513(5)
C20 C21 1.525(5)
C21 C22 1.524(5)
